data_2243134
loop_
_publ_author_name
'Bogdanov, Georgii'
'Tillotson, John P.'
'Timofeeva, Tatiana'

_publ_section_title
;
 Crystal structures, syntheses, and spectroscopic and electrochemical
 measurements of two push--pull chromophores:
 2-[4-(dimethylamino)benzylidene]-1<i>H</i>-indene-1,3(2<i>H</i>)-dione
 and
 (<i>E</i>)-2-{3-[4-(dimethylamino)phenyl]allylidene}-1<i>H</i>-indene-1,3(2<i>H</i>)-dione
;
_journal_issue 11
_journal_name_full 'Acta Crystallographica Section E'
_journal_page_first 1595
_journal_page_last 1599
_journal_paper_doi 10.1107/S205698901901329X
_journal_volume 75
_journal_year 2019
_chemical_formula_iupac 'C18 H15 N O2'
_chemical_formula_moiety 'C18 H15 N O2'
_chemical_formula_sum 'C18 H15 N O2'
_chemical_formula_weight 277.31
_chemical_name_systematic
;
2-[4-(Dimethylamino)benzylidene]-1<i>H</i>-indene-1,3(2<i>H</i>)-dione
;
_space_group_crystal_system monoclinic
_space_group_IT_number 14
_space_group_name_Hall '-P 2ybc'
_space_group_name_H-M_alt 'P 1 21/c 1'
_symmetry_space_group_name_Hall '-P 2ybc'
_symmetry_space_group_name_H-M 'P 1 21/c 1'
_atom_sites_solution_hydrogens geom
_atom_sites_solution_primary dual
_atom_sites_solution_secondary difmap
_audit_creation_method SHELXL-2018/3
_cell_angle_alpha 90
_cell_angle_beta 97.8630(10)
_cell_angle_gamma 90
_cell_formula_units_Z 4
_cell_length_a 9.2298(9)
_cell_length_b 9.0302(9)
_cell_length_c 16.7375(17)
_cell_measurement_reflns_used 8518
_cell_measurement_temperature 150(2)
_cell_measurement_theta_max 31.46
_cell_measurement_theta_min 2.23
_cell_volume 1381.9(2)
_computing_cell_refinement
;
SAINT (Bruker, 2015)
;
_computing_data_collection
;
APEX3 (Bruker, 2015)
;
_computing_data_reduction
;
SAINT (Bruker, 2015)
;
_computing_molecular_graphics
;
Mercury (Macrae <i>et al.</i>,  2008)
;
_computing_publication_material
;
<i>SHELXL2018/3</i> (Sheldrick, 2015b), PLATON (Spek, 2009)
and publCIF (Westrip, 2010)
;
_computing_structure_refinement
;
<i>SHELXL2018/3</i> (Sheldrick, 2015b)
;
_computing_structure_solution
;
<i>SHELXT2017/1</i> (Sheldrick, 2015a)
;
_diffrn_ambient_temperature 150(2)
_diffrn_measured_fraction_theta_full 1.000
_diffrn_measured_fraction_theta_max 0.930
_diffrn_measurement_device_type 'Bruker APEXII CCD'
_diffrn_measurement_method '\f and \w scans'
_diffrn_radiation_type MoK\a
_diffrn_radiation_wavelength 0.71073
_diffrn_reflns_av_R_equivalents 0.0409
_diffrn_reflns_av_unetI/netI 0.0308
_diffrn_reflns_limit_h_max 12
_diffrn_reflns_limit_h_min -13
_diffrn_reflns_limit_k_max 12
_diffrn_reflns_limit_k_min -12
_diffrn_reflns_limit_l_max 23
_diffrn_reflns_limit_l_min -23
_diffrn_reflns_number 15794
_diffrn_reflns_theta_full 25.242
_diffrn_reflns_theta_max 31.783
_diffrn_reflns_theta_min 2.227
_diffrn_source 'fine-focus sealed tube'
_exptl_absorpt_coefficient_mu 0.087
_exptl_absorpt_correction_T_max 0.7463
_exptl_absorpt_correction_T_min 0.6726
_exptl_absorpt_correction_type multi-scan
_exptl_absorpt_process_details
;
(SADABS; Krause <i>et al.</i>,  2015)
;
_exptl_crystal_colour purple
_exptl_crystal_density_diffrn 1.333
_exptl_crystal_description block
_exptl_crystal_F_000 584
_exptl_crystal_size_max 0.40
_exptl_crystal_size_mid 0.20
_exptl_crystal_size_min 0.15
_refine_diff_density_max 0.271
_refine_diff_density_min -0.397
_refine_ls_extinction_method none
_refine_ls_goodness_of_fit_ref 1.070
_refine_ls_hydrogen_treatment constr
_refine_ls_matrix_type full
_refine_ls_number_parameters 192
_refine_ls_number_reflns 4391
_refine_ls_number_restraints 0
_refine_ls_restrained_S_all 1.070
_refine_ls_R_factor_all 0.0531
_refine_ls_R_factor_gt 0.0473
_refine_ls_shift/su_max 0.000
_refine_ls_shift/su_mean 0.000
_refine_ls_structure_factor_coef Fsqd
_refine_ls_weighting_details 'w=1/[\s^2^(Fo^2^)+(0.0835P)^2^+0.2073P] where P=(Fo^2^+2Fc^2^)/3'
_refine_ls_weighting_scheme calc
_refine_ls_wR_factor_gt 0.1322
_refine_ls_wR_factor_ref 0.1388
_reflns_number_gt 3812
_reflns_number_total 4391
_reflns_threshold_expression 'I > 2\s(I)'
_cod_data_source_file su5515sup1.cif
_cod_data_source_block ID1
_cod_database_code 2243134
_shelx_space_group_comment
;
The symmetry employed for this shelxl refinement is uniquely defined
by the following loop, which should always be used as a source of
symmetry information in preference to the above space-group names.
They are only intended as comments.
;
_shelx_estimated_absorpt_t_min 0.6726
_shelx_estimated_absorpt_t_max 0.7463

loop_
_space_group_symop_operation_xyz
'x, y, z'
'-x, y+1/2, -z+1/2'
'-x, -y, -z'
'x, -y-1/2, z-1/2'

loop_
_atom_site_type_symbol
_atom_site_label
_atom_site_fract_x
_atom_site_fract_y
_atom_site_fract_z
_atom_site_U_iso_or_equiv
_atom_site_adp_type
_atom_site_calc_flag
_atom_site_occupancy
O O3 0.93689(8) 0.32542(8) 0.50819(4) 0.03149(17) Uani d 1
O O1 0.60774(9) 0.60246(9) 0.32291(4) 0.0379(2) Uani d 1
N N10 0.31173(9) 0.97003(9) 0.60039(5) 0.02873(18) Uani d 1
C C13 0.60837(9) 0.65851(10) 0.52818(5) 0.02205(17) Uani d 1
C C2 0.75196(9) 0.49196(9) 0.44122(5) 0.02184(17) Uani d 1
C C18 0.71343(9) 0.55144(10) 0.51060(5) 0.02284(17) Uani d 1
H H18 0.769381 0.512603 0.557817 0.027 Uiso calc 1
C C4 0.89040(10) 0.33908(10) 0.36262(5) 0.02526(18) Uani d 1
C C12 0.60627(10) 0.69512(10) 0.61024(5) 0.02429(18) Uani d 1
H H12 0.673418 0.647010 0.649979 0.029 Uiso calc 1
C C3 0.86960(9) 0.37921(10) 0.44692(5) 0.02369(18) Uani d 1
C C11 0.51125(10) 0.79732(10) 0.63494(5) 0.02506(18) Uani d 1
H H11 0.514728 0.819276 0.690677 0.030 Uiso calc 1
C C15 0.40888(10) 0.83354(10) 0.49501(5) 0.02435(18) Uani d 1
H H15 0.341038 0.880551 0.455185 0.029 Uiso calc 1
C C14 0.50520(10) 0.73202(10) 0.47141(5) 0.02373(18) Uani d 1
H H14 0.502565 0.710598 0.415658 0.028 Uiso calc 1
C C10 0.40801(9) 0.87012(9) 0.57750(5) 0.02255(17) Uani d 1
C C1 0.70060(10) 0.51650(10) 0.35504(5) 0.02429(18) Uani d 1
C C5 0.78862(10) 0.41613(10) 0.30928(5) 0.02495(18) Uani d 1
C C6 0.78078(12) 0.39789(12) 0.22630(6) 0.0329(2) Uani d 1
H H6 0.710143 0.449691 0.190125 0.039 Uiso calc 1
C C9 0.98955(12) 0.24303(13) 0.33465(7) 0.0347(2) Uani d 1
H H9 1.059397 0.190603 0.370999 0.042 Uiso calc 1
C C7 0.87982(14) 0.30121(14) 0.19785(7) 0.0392(3) Uani d 1
H H7 0.876810 0.286448 0.141453 0.047 Uiso calc 1
C C17 0.31815(13) 1.01545(13) 0.68433(7) 0.0369(2) Uani d 1
H H17A 0.297002 0.930205 0.717083 0.055 Uiso calc 1
H H17B 0.245649 1.093342 0.688545 0.055 Uiso calc 1
H H17C 0.416109 1.053349 0.703830 0.055 Uiso calc 1
C C16 0.19759(12) 1.03450(12) 0.54226(7) 0.0367(2) Uani d 1
H H16A 0.242318 1.089217 0.501365 0.055 Uiso calc 1
H H16B 0.138187 1.102198 0.570043 0.055 Uiso calc 1
H H16C 0.135358 0.955511 0.516197 0.055 Uiso calc 1
C C8 0.98325(14) 0.22601(14) 0.25148(7) 0.0409(3) Uani d 1
H H8 1.050850 0.161833 0.230903 0.049 Uiso calc 1

loop_
_atom_site_aniso_label
_atom_site_aniso_U_11
_atom_site_aniso_U_22
_atom_site_aniso_U_33
_atom_site_aniso_U_12
_atom_site_aniso_U_13
_atom_site_aniso_U_23
O3 0.0289(3) 0.0367(4) 0.0275(3) 0.0027(3) -0.0011(3) 0.0068(3)
O1 0.0502(5) 0.0424(4) 0.0201(3) 0.0190(3) 0.0011(3) 0.0033(3)
N10 0.0287(4) 0.0296(4) 0.0275(4) 0.0028(3) 0.0026(3) -0.0008(3)
C13 0.0230(4) 0.0253(4) 0.0174(3) -0.0038(3) 0.0009(3) 0.0006(3)
C2 0.0224(4) 0.0237(4) 0.0190(4) -0.0023(3) 0.0015(3) 0.0023(3)
C18 0.0233(4) 0.0263(4) 0.0183(3) -0.0032(3) 0.0003(3) 0.0023(3)
C4 0.0244(4) 0.0261(4) 0.0258(4) -0.0015(3) 0.0052(3) 0.0014(3)
C12 0.0254(4) 0.0291(4) 0.0174(3) -0.0012(3) -0.0007(3) 0.0010(3)
C3 0.0214(4) 0.0257(4) 0.0236(4) -0.0035(3) 0.0017(3) 0.0027(3)
C11 0.0277(4) 0.0288(4) 0.0178(3) -0.0024(3) 0.0003(3) -0.0015(3)
C15 0.0246(4) 0.0280(4) 0.0194(4) -0.0021(3) -0.0008(3) 0.0034(3)
C14 0.0253(4) 0.0281(4) 0.0172(3) -0.0032(3) 0.0008(3) 0.0012(3)
C10 0.0224(4) 0.0221(4) 0.0228(4) -0.0046(3) 0.0017(3) 0.0006(3)
C1 0.0291(4) 0.0251(4) 0.0187(4) 0.0003(3) 0.0031(3) 0.0013(3)
C5 0.0277(4) 0.0256(4) 0.0218(4) -0.0005(3) 0.0047(3) 0.0006(3)
C6 0.0401(5) 0.0365(5) 0.0224(4) 0.0059(4) 0.0056(4) 0.0000(4)
C9 0.0308(5) 0.0378(5) 0.0363(5) 0.0076(4) 0.0072(4) 0.0026(4)
C7 0.0470(6) 0.0444(6) 0.0283(5) 0.0076(5) 0.0126(4) -0.0028(4)
C17 0.0393(5) 0.0389(5) 0.0333(5) 0.0040(4) 0.0079(4) -0.0076(4)
C16 0.0306(5) 0.0324(5) 0.0449(6) 0.0041(4) -0.0026(4) 0.0035(4)
C8 0.0427(6) 0.0441(6) 0.0385(5) 0.0122(5) 0.0145(5) -0.0021(5)

loop_
_atom_type_symbol
_atom_type_description
_atom_type_scat_dispersion_real
_atom_type_scat_dispersion_imag
_atom_type_scat_source
C C 0.0033 0.0016 'International Tables Vol C Tables 4.2.6.8 and 6.1.1.4'
H H 0.0000 0.0000 'International Tables Vol C Tables 4.2.6.8 and 6.1.1.4'
N N 0.0061 0.0033 'International Tables Vol C Tables 4.2.6.8 and 6.1.1.4'
O O 0.0106 0.0060 'International Tables Vol C Tables 4.2.6.8 and 6.1.1.4'

loop_
_geom_angle_atom_site_label_1
_geom_angle_atom_site_label_2
_geom_angle_atom_site_label_3
_geom_angle
C10 N10 C16 121.29(9)
C10 N10 C17 121.15(8)
C16 N10 C17 117.56(9)
C14 C13 C12 116.40(8)
C14 C13 C18 126.35(8)
C12 C13 C18 117.25(8)
C18 C2 C1 133.27(8)
C18 C2 C3 119.19(8)
C1 C2 C3 107.54(7)
C2 C18 C13 134.62(8)
C2 C18 H18 112.7
C13 C18 H18 112.7
C9 C4 C5 120.99(9)
C9 C4 C3 130.22(9)
C5 C4 C3 108.79(8)
C11 C12 C13 122.85(8)
C11 C12 H12 118.6
C13 C12 H12 118.6
O3 C3 C2 127.57(8)
O3 C3 C4 125.36(9)
C2 C3 C4 107.06(7)
C12 C11 C10 120.27(8)
C12 C11 H11 119.9
C10 C11 H11 119.9
C14 C15 C10 121.68(8)
C14 C15 H15 119.2
C10 C15 H15 119.2
C15 C14 C13 121.53(8)
C15 C14 H14 119.2
C13 C14 H14 119.2
N10 C10 C11 121.43(8)
N10 C10 C15 121.31(8)
C11 C10 C15 117.27(8)
O1 C1 C2 129.63(8)
O1 C1 C5 123.74(8)
C2 C1 C5 106.61(7)
C6 C5 C4 121.34(9)
C6 C5 C1 128.71(8)
C4 C5 C1 109.93(8)
C5 C6 C7 117.92(9)
C5 C6 H6 121.0
C7 C6 H6 121.0
C4 C9 C8 117.80(10)
C4 C9 H9 121.1
C8 C9 H9 121.1
C6 C7 C8 120.56(10)
C6 C7 H7 119.7
C8 C7 H7 119.7
N10 C17 H17A 109.5
N10 C17 H17B 109.5
H17A C17 H17B 109.5
N10 C17 H17C 109.5
H17A C17 H17C 109.5
H17B C17 H17C 109.5
N10 C16 H16A 109.5
N10 C16 H16B 109.5
H16A C16 H16B 109.5
N10 C16 H16C 109.5
H16A C16 H16C 109.5
H16B C16 H16C 109.5
C9 C8 C7 121.37(10)
C9 C8 H8 119.3
C7 C8 H8 119.3

loop_
_geom_bond_atom_site_label_1
_geom_bond_atom_site_label_2
_geom_bond_distance
O3 C3 1.2243(11)
O1 C1 1.2249(11)
N10 C10 1.3578(12)
N10 C16 1.4543(13)
N10 C17 1.4570(13)
C13 C14 1.4152(12)
C13 C12 1.4155(12)
C13 C18 1.4281(12)
C2 C18 1.3700(12)
C2 C1 1.4721(11)
C2 C3 1.4820(12)
C18 H18 0.9500
C4 C9 1.3879(13)
C4 C5 1.3907(13)
C4 C3 1.4943(13)
C12 C11 1.3751(13)
C12 H12 0.9500
C11 C10 1.4190(12)
C11 H11 0.9500
C15 C14 1.3722(13)
C15 C10 1.4207(12)
C15 H15 0.9500
C14 H14 0.9500
C1 C5 1.4961(13)
C5 C6 1.3907(13)
C6 C7 1.3941(15)
C6 H6 0.9500
C9 C8 1.3939(16)
C9 H9 0.9500
C7 C8 1.3941(17)
C7 H7 0.9500
C17 H17A 0.9800
C17 H17B 0.9800
C17 H17C 0.9800
C16 H16A 0.9800
C16 H16B 0.9800
C16 H16C 0.9800
C8 H8 0.9500

loop_
_geom_hbond_atom_site_label_D
_geom_hbond_atom_site_label_H
_geom_hbond_atom_site_label_A
_geom_hbond_site_symmetry_A
_geom_hbond_distance_DH
_geom_hbond_distance_HA
_geom_hbond_distance_DA
_geom_hbond_angle_DHA
_geom_hbond_publ_flag
C14 H14 O1 . 0.95 2.17 3.0143(12) 147 yes
C7 H7 O3 4_565 0.95 2.58 3.4813(14) 159 yes
C11 H11 O1 4_576 0.95 2.37 3.2778(11) 160 yes
C16 H16A Cg3 3_676 0.98 2.91 3.7948(12) 151 yes
C17 H17A Cg2 3_666 0.98 2.83 3.6591(13) 143 yes

loop_
_geom_torsion_atom_site_label_1
_geom_torsion_atom_site_label_2
_geom_torsion_atom_site_label_3
_geom_torsion_atom_site_label_4
_geom_torsion
C1 C2 C18 C13 0.93(17)
C3 C2 C18 C13 -179.71(9)
C14 C13 C18 C2 2.59(16)
C12 C13 C18 C2 -177.54(9)
C14 C13 C12 C11 -0.66(13)
C18 C13 C12 C11 179.46(8)
C18 C2 C3 O3 2.96(14)
C1 C2 C3 O3 -177.53(9)
C18 C2 C3 C4 -178.21(8)
C1 C2 C3 C4 1.30(9)
C9 C4 C3 O3 -3.52(16)
C5 C4 C3 O3 176.28(9)
C9 C4 C3 C2 177.62(10)
C5 C4 C3 C2 -2.58(10)
C13 C12 C11 C10 0.83(14)
C10 C15 C14 C13 0.11(13)
C12 C13 C14 C15 0.18(13)
C18 C13 C14 C15 -179.95(8)
C16 N10 C10 C11 -174.40(9)
C17 N10 C10 C11 4.97(14)
C16 N10 C10 C15 5.21(14)
C17 N10 C10 C15 -175.41(9)
C12 C11 C10 N10 179.13(8)
C12 C11 C10 C15 -0.50(13)
C14 C15 C10 N10 -179.59(8)
C14 C15 C10 C11 0.04(13)
C18 C2 C1 O1 1.45(18)
C3 C2 C1 O1 -177.97(10)
C18 C2 C1 C5 179.75(9)
C3 C2 C1 C5 0.33(9)
C9 C4 C5 C6 1.13(15)
C3 C4 C5 C6 -178.70(9)
C9 C4 C5 C1 -177.34(9)
C3 C4 C5 C1 2.83(10)
O1 C1 C5 C6 -1.89(16)
C2 C1 C5 C6 179.68(10)
O1 C1 C5 C4 176.43(9)
C2 C1 C5 C4 -2.00(10)
C4 C5 C6 C7 -0.91(16)
C1 C5 C6 C7 177.25(10)
C5 C4 C9 C8 -0.25(16)
C3 C4 C9 C8 179.53(10)
C5 C6 C7 C8 -0.15(18)
C4 C9 C8 C7 -0.81(18)
C6 C7 C8 C9 1.0(2)

_cod_database_fobs_code 2243134
